data_2203015
loop_
_publ_author_name
'Tong, Ming-Liang'
'Zhou, Ai-Ju'
'Hu, Sheng'
'Chen, Xiao-Ming'
'Ng, Seik Weng'

_publ_section_title <i>catena</i>-Poly[[bis(<i>N,N</i>-dimethylformamide)cobalt(II)]-di-\m-1,5-dicyanamido]
_journal_issue 7
_journal_name_full 'Acta Crystallographica Section E'
_journal_page_first m405
_journal_page_last m407
_journal_paper_doi 10.1107/S1600536803012042
_journal_volume 59
_journal_year 2003
_chemical_formula_structural '[Co (C2 N3) (C3 H7 N O)2]'
_chemical_formula_sum 'C10 H14 Co N8 O2'
_chemical_formula_weight 337.22
_chemical_name_systematic
;
 catena-poly[bis(\m-1,5-dicyanamido)-bis(N,N-dimethylformamide)cobalt(II)]
;
_space_group_IT_number 12
_symmetry_cell_setting monoclinic
_symmetry_space_group_name_Hall '-C 2y'
_symmetry_space_group_name_H-M 'C 1 2/m 1'
_atom_sites_solution_hydrogens geom
_atom_sites_solution_primary direct
_atom_sites_solution_secondary difmap
_audit_creation_method SHELXL-97
_cell_angle_alpha 90
_cell_angle_beta 112.399(5)
_cell_angle_gamma 90
_cell_formula_units_Z 2
_cell_length_a 13.525(4)
_cell_length_b 7.383(2)
_cell_length_c 8.094(3)
_cell_measurement_reflns_used 282
_cell_measurement_temperature 293(2)
_cell_measurement_theta_max 27.5
_cell_measurement_theta_min 3.3
_cell_volume 747.2(4)
_computing_cell_refinement CrystalClear
_computing_data_collection 'CrystalClear (Rigaku, 2002)'
_computing_data_reduction CrystalClear
_computing_molecular_graphics 'ORTEP-II (Johnson, 1976)'
_computing_publication_material SHELXL97
_computing_structure_refinement 'SHELXL97 (Sheldrick, 1997)'
_computing_structure_solution 'SHELXS97 (Sheldrick, 1997)'
_diffrn_ambient_temperature 293(2)
_diffrn_measured_fraction_theta_full 0.95
_diffrn_measured_fraction_theta_max 0.95
_diffrn_measurement_device_type 'Rigaku Mercury CCD'
_diffrn_measurement_method '\w scan'
_diffrn_radiation_monochromator graphite
_diffrn_radiation_source 'rotating-anode generator'
_diffrn_radiation_type MoK\a
_diffrn_radiation_wavelength 0.71073
_diffrn_reflns_av_R_equivalents 0.019
_diffrn_reflns_av_sigmaI/netI 0.024
_diffrn_reflns_limit_h_max 12
_diffrn_reflns_limit_h_min -17
_diffrn_reflns_limit_k_max 9
_diffrn_reflns_limit_k_min -9
_diffrn_reflns_limit_l_max 10
_diffrn_reflns_limit_l_min -9
_diffrn_reflns_number 2432
_diffrn_reflns_theta_full 27.6
_diffrn_reflns_theta_max 27.5
_diffrn_reflns_theta_min 3.3
_diffrn_standards_decay_% 0
_diffrn_standards_interval_count 0
_diffrn_standards_number 0
_exptl_absorpt_coefficient_mu 1.166
_exptl_absorpt_correction_T_max 0.721
_exptl_absorpt_correction_T_min 0.528
_exptl_absorpt_correction_type multi-scan
_exptl_absorpt_process_details 'CrystalClear (Rigaku, 2002)'
_exptl_crystal_colour Pink
_exptl_crystal_density_diffrn 1.499
_exptl_crystal_density_method 'not measured'
_exptl_crystal_description Block
_exptl_crystal_F_000 346
_exptl_crystal_size_max 0.42
_exptl_crystal_size_mid 0.36
_exptl_crystal_size_min 0.30
_refine_diff_density_max 0.36
_refine_diff_density_min -0.36
_refine_ls_extinction_method none
_refine_ls_goodness_of_fit_ref 1.06
_refine_ls_hydrogen_treatment refall
_refine_ls_matrix_type full
_refine_ls_number_parameters 76
_refine_ls_number_reflns 878
_refine_ls_number_restraints 5
_refine_ls_restrained_S_all 1.06
_refine_ls_R_factor_all 0.030
_refine_ls_R_factor_gt 0.029
_refine_ls_shift/su_max 0.001
_refine_ls_shift/su_mean <0.001
_refine_ls_structure_factor_coef Fsqd
_refine_ls_weighting_details 'calc w = 1/[\s^2^(Fo^2^)+(0.0676P)^2^+0.0203P] where P = (Fo^2^+2Fc^2^)/3'
_refine_ls_weighting_scheme calc
_refine_ls_wR_factor_gt 0.086
_refine_ls_wR_factor_ref 0.087
_reflns_number_gt 847
_reflns_number_total 878
_reflns_threshold_expression I>2\s(I)
_cod_data_source_file ya6166.cif
_cod_data_source_block I
_cod_depositor_comments
;
The following automatic conversions were performed:
'_symmetry_cell_setting' value 'Monoclinic' changed to 'monoclinic'
according to '/home/saulius/struct/CIF-dictionaries/cif_core.dic'
dictionary named 'cif_core.dic' version 2.4.1 from 2010-06-29.

Automatic conversion script
Id: cif_fix_enum 1527 2010-12-29 10:47:43Z saulius 

The following automatic conversions were performed:

'_symmetry_cell_setting' value 'Monoclinic' changed to 'monoclinic'
according to /home/saulius/struct/CIF-dictionaries/cif_core.dic
dictionary named 'cif_core.dic' version 2.4.1 from
2010-06-29.

'_exptl_absorpt_correction_type' value 'Multi-scan'
changed to 'multi-scan' according to
/home/saulius/struct/CIF-dictionaries/cif_core.dic dictionary named
'cif_core.dic' version 2.4.1 from 2010-06-29.

Automatic conversion script
Id: cif_fix_values 1715 2011-07-08 13:25:40Z adriana 
;
_cod_original_cell_volume 747.3(4)
_cod_original_sg_symbol_H-M 'C 2/m'
_cod_database_code 2203015
_cod_database_fobs_code 2203015

loop_
_symmetry_equiv_pos_as_xyz
'x, y, z'
'-x, y, -z'
'x+1/2, y+1/2, z'
'-x+1/2, y+1/2, -z'
'-x, -y, -z'
'x, -y, z'
'-x+1/2, -y+1/2, -z'
'x+1/2, -y+1/2, z'

loop_
_atom_site_label
_atom_site_fract_x
_atom_site_fract_y
_atom_site_fract_z
_atom_site_U_iso_or_equiv
_atom_site_adp_type
_atom_site_calc_flag
_atom_site_refinement_flags
_atom_site_occupancy
_atom_site_disorder_assembly
_atom_site_disorder_group
_atom_site_type_symbol
Co1 0.5000 0.5000 0.5000 0.0247(2) Uani d S 1 . . Co
O1 0.58390(10) 0.5000 0.7776(2) 0.0360(10) Uani d S 1 . . O
N1 0.59970(10) 0.7068(2) 0.4662(2) 0.0360(10) Uani d . 1 . . N
N2 0.6333(2) 1.0000 0.3560(3) 0.0410(10) Uani d S 1 . . N
N3 0.7372(2) 0.5000 1.0206(3) 0.0390(10) Uani d S 1 . . N
C1 0.61420(10) 0.8476(2) 0.4199(2) 0.0280(10) Uani d . 1 . . C
C2 0.6826(2) 0.5000 0.8466(3) 0.0330(10) Uani d SD 1 . . C
C3 0.6836(3) 0.5000 1.1447(4) 0.0800(10) Uani d SD 1 . . C
C4 0.8536(2) 0.5000 1.0963(4) 0.0500(10) Uani d SD 1 . . C
H2 0.726(2) 0.5000 0.780(4) 0.040(10) Uiso d SD 1 . . H
H3a 0.738(3) 0.5000 1.259(4) 0.12(2) Uiso d SD 1 . . H
H3b 0.646(3) 0.389(3) 1.131(6) 0.16(2) Uiso d D 1 . . H
H4a 0.879(3) 0.5000 1.004(4) 0.060(10) Uiso d SD 1 . . H
H4b 0.886(2) 0.401(2) 1.171(3) 0.080(10) Uiso d D 1 . . H

loop_
_atom_site_aniso_label
_atom_site_aniso_U_11
_atom_site_aniso_U_22
_atom_site_aniso_U_33
_atom_site_aniso_U_12
_atom_site_aniso_U_13
_atom_site_aniso_U_23
Co1 0.0297(3) 0.0196(3) 0.0242(3) 0.000 0.0097(2) 0.000
O1 0.0350(10) 0.0480(10) 0.0240(10) 0.000 0.0090(10) 0.000
N1 0.0430(10) 0.0260(10) 0.0440(10) -0.0040(10) 0.0230(10) -0.0020(10)
N2 0.0620(10) 0.0260(10) 0.0520(10) 0.000 0.0420(10) 0.000
N3 0.0360(10) 0.0500(10) 0.0270(10) 0.000 0.0080(10) 0.000
C1 0.0270(10) 0.0280(10) 0.0310(10) 0.0000(10) 0.0150(10) -0.0050(10)
C2 0.0380(10) 0.0350(10) 0.0270(10) 0.000 0.0130(10) 0.000
C3 0.057(2) 0.157(5) 0.0290(10) 0.000 0.0210(10) 0.000
C4 0.0360(10) 0.061(2) 0.0430(10) 0.000 0.0040(10) 0.000

loop_
_atom_type_symbol
_atom_type_description
_atom_type_scat_dispersion_real
_atom_type_scat_dispersion_imag
_atom_type_scat_source
C C 0.0033 0.0016 'International Tables Vol C Tables 4.2.6.8 and 6.1.1.4'
H H 0.0000 0.0000 'International Tables Vol C Tables 4.2.6.8 and 6.1.1.4'
N N 0.0061 0.0033 'International Tables Vol C Tables 4.2.6.8 and 6.1.1.4'
O O 0.0106 0.0060 'International Tables Vol C Tables 4.2.6.8 and 6.1.1.4'
Co Co 0.3494 0.9721 'International Tables Vol C Tables 4.2.6.8 and 6.1.1.4'

loop_
_geom_angle_atom_site_label_1
_geom_angle_atom_site_label_2
_geom_angle_atom_site_label_3
_geom_angle_site_symmetry_1
_geom_angle_site_symmetry_3
_geom_angle
_geom_angle_publ_flag
O1 Co1 O1 . 5_666 180 no
O1 Co1 N1 . . 91.60(10) yes
O1 Co1 N1 . 2_656 88.50(10) yes
O1 Co1 N1 . 5_666 88.50(10) no
O1 Co1 N1 . 6_565 91.60(10) no
O1 Co1 N1 5_666 . 88.50(10) no
O1 Co1 N1 5_666 2_656 91.60(10) no
O1 Co1 N1 5_666 5_666 91.60(10) no
O1 Co1 N1 5_666 6_565 88.50(10) no
N1 Co1 N1 . 2_656 88.00(10) yes
N1 Co1 N1 . 5_666 180.00(10) no
N1 Co1 N1 . 6_565 92.00(10) no
N1 Co1 N1 5_666 2_656 92.00(10) no
N1 Co1 N1 5_666 6_565 88.00(10) no
N1 Co1 N1 2_656 6_565 180.00(10) no
C2 O1 Co1 . . 122.3(2) no
C1 N1 Co1 . . 152.90(10) no
C1 N2 C1 6_575 . 119.2(2) no
C2 N3 C3 . . 121.1(2) no
C2 N3 C4 . . 121.7(2) no
C3 N3 C4 . . 117.1(2) no
N1 C1 N2 . . 174.6(2) no
O1 C2 N3 . . 123.5(2) no
O1 C2 H2 . . 123(2) no
N3 C2 H2 . . 113(2) no
N3 C3 H3a . . 105(4) no
N3 C3 H3b . . 108(3) no
H3a C3 H3b . . 108(3) no
N3 C4 H4a . . 110(2) no
N3 C4 H4b . . 116(2) no
H4b C4 H4b . . 107(2) no

loop_
_geom_bond_atom_site_label_1
_geom_bond_atom_site_label_2
_geom_bond_site_symmetry_2
_geom_bond_distance
_geom_bond_publ_flag
Co1 O1 . 2.096(2) yes
Co1 O1 5_666 2.096(2) no
Co1 N1 . 2.123(2) yes
Co1 N1 2_656 2.123(2) no
Co1 N1 5_666 2.123(2) no
Co1 N1 6_565 2.123(2) no
O1 C2 . 1.235(3) yes
N1 C1 . 1.147(2) yes
N2 C1 6_575 1.305(2) no
N2 C1 . 1.305(2) yes
N3 C2 . 1.318(3) yes
N3 C3 . 1.446(4) yes
N3 C4 . 1.455(4) yes
C2 H2 . 0.940(10) no
C3 H3a . 0.940(10) no
C3 H3b . 0.950(10) no
C4 H4a . 0.940(10) no
C4 H4b . 0.940(10) no

loop_
_geom_hbond_atom_site_label_D
_geom_hbond_atom_site_label_H
_geom_hbond_atom_site_label_A
_geom_hbond_site_symmetry_A
_geom_hbond_distance_DH
_geom_hbond_distance_HA
_geom_hbond_distance_DA
_geom_hbond_angle_DHA
_geom_hbond_publ_flag
C2 H2 N2 7_666 0.940(10) 2.530(10) 3.464(3) 172(3) yes

loop_
_geom_torsion_atom_site_label_1
_geom_torsion_atom_site_label_2
_geom_torsion_atom_site_label_3
_geom_torsion_atom_site_label_4
_geom_torsion_site_symmetry_1
_geom_torsion
_geom_torsion_publ_flag
N1 Co1 O1 C2 . -46.00(10) no
N1 Co1 O1 C2 5_666 134.00(10) no
N1 Co1 O1 C2 6_565 46.00(10) no
N1 Co1 O1 C2 2_656 -134.00(10) no
O1 Co1 N1 C1 5_666 58.8(3) no
O1 Co1 N1 C1 . -121.2(3) no
N1 Co1 N1 C1 6_565 147.2(3) no
N1 Co1 N1 C1 2_656 -32.8(3) no
Co1 O1 C2 N3 . 180.0 no
C3 N3 C2 O1 . 0.0 no
C4 N3 C2 O1 . 180.0 no
